data_4125021
loop_
_publ_author_name
'Yu, Hongwei'
'Young, Joshua'
'Wu, Hongping'
'Zhang, Weiguo'
'Rondinelli, James M.'
'Halasyamani, P. Shiv'

_publ_section_title
;
 Electronic, Crystal Chemistry, and Nonlinear Optical Property
 Relationships in the Dugganite A3B3CD2O14 Family.
;
_journal_issue 14
_journal_name_full 'Journal of the American Chemical Society'
_journal_page_first 4984
_journal_page_last 4989
_journal_paper_doi 10.1021/jacs.6b02203
_journal_volume 138
_journal_year 2016
_chemical_formula_sum 'O14 P2 Sr3 Te Zn3'
_chemical_formula_weight 872.51
_chemical_name_systematic
; 
 ? 
;
_space_group_IT_number 150
_symmetry_cell_setting trigonal
_symmetry_space_group_name_Hall 'P 3 2"'
_symmetry_space_group_name_H-M 'P 3 2 1'
_atom_sites_solution_primary direct
_atom_sites_solution_secondary difmap
_audit_creation_method SHELXL-97
_cell_angle_alpha 90.00
_cell_angle_beta 90.00
_cell_angle_gamma 120.00
_cell_formula_units_Z 1
_cell_length_a 8.2767(3)
_cell_length_b 8.2767(3)
_cell_length_c 5.1763(4)
_cell_measurement_temperature 120(2)
_cell_volume 307.09(3)
_computing_structure_refinement 'SHELXL-97 (Sheldrick, 1997)'
_computing_structure_solution 'SHELXS-97 (Sheldrick, 1990)'
_diffrn_ambient_temperature 120(2)
_diffrn_measured_fraction_theta_full 0.997
_diffrn_measured_fraction_theta_max 0.997
_diffrn_measurement_device_type 'CCD area detector'
_diffrn_radiation_monochromator graphite
_diffrn_radiation_source 'fine-focus sealed tube'
_diffrn_radiation_type MoK\a
_diffrn_radiation_wavelength 0.71073
_diffrn_reflns_av_R_equivalents 0.0316
_diffrn_reflns_av_sigmaI/netI 0.0339
_diffrn_reflns_limit_h_max 10
_diffrn_reflns_limit_h_min -10
_diffrn_reflns_limit_k_max 10
_diffrn_reflns_limit_k_min -10
_diffrn_reflns_limit_l_max 6
_diffrn_reflns_limit_l_min -6
_diffrn_reflns_number 1874
_diffrn_reflns_theta_full 27.53
_diffrn_reflns_theta_max 27.53
_diffrn_reflns_theta_min 2.84
_exptl_absorpt_coefficient_mu 21.367
_exptl_absorpt_correction_T_max 0.7455
_exptl_absorpt_correction_T_min 0.3814
_exptl_absorpt_correction_type numerical
_exptl_crystal_colour Colorless
_exptl_crystal_density_diffrn 4.718
_exptl_crystal_density_method 'not measured'
_exptl_crystal_description Block
_exptl_crystal_F_000 398
_exptl_crystal_size_max 0.121
_exptl_crystal_size_mid 0.097
_exptl_crystal_size_min 0.056
_refine_diff_density_max 0.820
_refine_diff_density_min -0.734
_refine_diff_density_rms 0.136
_refine_ls_abs_structure_details 'Flack H D (1983), Acta Cryst. A39, 876-881'
_refine_ls_abs_structure_Flack 0.052(14)
_refine_ls_extinction_coef 0.0071(12)
_refine_ls_extinction_expression Fc^*^=kFc[1+0.001xFc^2^\l^3^/sin(2\q)]^-1/4^
_refine_ls_extinction_method SHELXL
_refine_ls_goodness_of_fit_ref 1.096
_refine_ls_matrix_type full
_refine_ls_number_parameters 38
_refine_ls_number_reflns 483
_refine_ls_number_restraints 0
_refine_ls_restrained_S_all 1.096
_refine_ls_R_factor_all 0.0217
_refine_ls_R_factor_gt 0.0208
_refine_ls_shift/su_max 0.000
_refine_ls_shift/su_mean 0.000
_refine_ls_structure_factor_coef Fsqd
_refine_ls_weighting_details 'calc w=1/[\s^2^(Fo^2^)+(0.0104P)^2^+0.4391P] where P=(Fo^2^+2Fc^2^)/3'
_refine_ls_weighting_scheme calc
_refine_ls_wR_factor_gt 0.0447
_refine_ls_wR_factor_ref 0.0453
_reflns_number_gt 474
_reflns_number_total 483
_reflns_threshold_expression >2sigma(I)
_cod_data_source_file ja6b02203_si_001.cif
_cod_data_source_block Sr3Zn3TeP2O14
_cod_depositor_comments
;
The following automatic conversions were performed:

'_symmetry_cell_setting' value 'Trigonal' changed to 'trigonal'
according to
/usr/data/users/saulius/crontab/automatic-downloads/rss-feeds/ACS/lib/dictionaries/cif_core.dic
dictionary named 'cif_core.dic' version 2.4.2 from 2011-04-26.

Automatic conversion script
Id: cif_fix_values 4268 2015-11-12 08:31:59Z antanas 

 Adding full bibliography for 4125021--4125026.cif.
;
_cod_original_sg_symbol_H-M 'P321 '
_cod_database_code 4125021

loop_
_symmetry_equiv_pos_as_xyz
'x, y, z'
'-y, x-y, z'
'-x+y, -x, z'
'y, x, -z'
'x-y, -y, -z'
'-x, -x+y, -z'

loop_
_atom_site_label
_atom_site_type_symbol
_atom_site_fract_x
_atom_site_fract_y
_atom_site_fract_z
_atom_site_U_iso_or_equiv
_atom_site_adp_type
_atom_site_occupancy
_atom_site_symmetry_multiplicity
_atom_site_calc_flag
_atom_site_refinement_flags
Sr1 Sr 0.43146(10) 1.0000 1.0000 0.0168(2) Uani 1 2 d S
Zn1 Zn 0.75921(11) 1.0000 0.5000 0.0153(2) Uani 1 2 d S
Te1 Te 1.0000 1.0000 1.0000 0.0161(2) Uani 1 6 d S
P1 P 0.3333 0.6667 0.5425(5) 0.0178(5) Uani 1 3 d S
O1 O 0.9076(6) 1.1264(6) 0.7901(7) 0.0234(9) Uani 1 1 d .
O2 O 0.3333 0.6667 0.2460(13) 0.0222(15) Uani 1 3 d S
O3 O 0.5142(7) 0.8239(7) 0.6610(9) 0.0526(18) Uani 1 1 d .

loop_
_atom_site_aniso_label
_atom_site_aniso_U_11
_atom_site_aniso_U_22
_atom_site_aniso_U_33
_atom_site_aniso_U_23
_atom_site_aniso_U_13
_atom_site_aniso_U_12
Sr1 0.0211(3) 0.0147(4) 0.0125(4) 0.0016(3) 0.00080(15) 0.00737(18)
Zn1 0.0199(4) 0.0164(5) 0.0084(4) -0.0018(3) -0.00088(16) 0.0082(2)
Te1 0.0217(3) 0.0217(3) 0.0049(4) 0.000 0.000 0.01085(16)
P1 0.0171(7) 0.0171(7) 0.0192(12) 0.000 0.000 0.0085(4)
O1 0.036(3) 0.023(2) 0.0125(17) -0.0057(17) -0.0117(18) 0.016(2)
O2 0.023(2) 0.023(2) 0.020(3) 0.000 0.000 0.0116(11)
O3 0.031(3) 0.041(3) 0.033(3) -0.023(2) 0.022(2) -0.021(2)

loop_
_atom_type_symbol
_atom_type_description
_atom_type_scat_dispersion_real
_atom_type_scat_dispersion_imag
_atom_type_scat_source
O O 0.0106 0.0060 'International Tables Vol C Tables 4.2.6.8 and 6.1.1.4'
P P 0.1023 0.0942 'International Tables Vol C Tables 4.2.6.8 and 6.1.1.4'
Zn Zn 0.2839 1.4301 'International Tables Vol C Tables 4.2.6.8 and 6.1.1.4'
Sr Sr -1.5307 3.2498 'International Tables Vol C Tables 4.2.6.8 and 6.1.1.4'
Te Te -0.5308 1.6751 'International Tables Vol C Tables 4.2.6.8 and 6.1.1.4'

loop_
_geom_angle_atom_site_label_1
_geom_angle_atom_site_label_2
_geom_angle_atom_site_label_3
_geom_angle
_geom_angle_site_symmetry_1
_geom_angle_site_symmetry_3
O1 Sr1 O1 61.42(17) 3_575 4_457
O1 Sr1 O3 129.56(15) 3_575 5_677
O1 Sr1 O3 107.72(17) 4_457 5_677
O1 Sr1 O3 107.72(17) 3_575 .
O1 Sr1 O3 129.56(15) 4_457 .
O3 Sr1 O3 113.6(3) 5_677 .
O1 Sr1 O2 127.35(11) 3_575 1_556
O1 Sr1 O2 75.28(11) 4_457 1_556
O3 Sr1 O2 89.84(15) 5_677 1_556
O3 Sr1 O2 77.19(17) . 1_556
O1 Sr1 O2 75.28(11) 3_575 4_566
O1 Sr1 O2 127.35(10) 4_457 4_566
O3 Sr1 O2 77.19(17) 5_677 4_566
O3 Sr1 O2 89.84(15) . 4_566
O2 Sr1 O2 156.33(4) 1_556 4_566
O1 Sr1 O3 72.44(15) 3_575 2_665
O1 Sr1 O3 79.44(13) 4_457 2_665
O3 Sr1 O3 157.89(6) 5_677 2_665
O3 Sr1 O3 51.86(19) . 2_665
O2 Sr1 O3 71.43(15) 1_556 2_665
O2 Sr1 O3 115.73(16) 4_566 2_665
O1 Sr1 O3 79.44(13) 3_575 6_667
O1 Sr1 O3 72.44(15) 4_457 6_667
O3 Sr1 O3 51.86(19) 5_677 6_667
O3 Sr1 O3 157.89(7) . 6_667
O2 Sr1 O3 115.73(16) 1_556 6_667
O2 Sr1 O3 71.43(15) 4_566 6_667
O3 Sr1 O3 147.23(18) 2_665 6_667
O1 Sr1 P1 105.03(10) 3_575 4_567
O1 Sr1 P1 91.52(10) 4_457 4_567
O3 Sr1 P1 25.19(10) 5_677 4_567
O3 Sr1 P1 136.29(12) . 4_567
O2 Sr1 P1 104.55(13) 1_556 4_567
O2 Sr1 P1 71.37(13) 4_566 4_567
O3 Sr1 P1 170.75(9) 2_665 4_567
O3 Sr1 P1 26.72(9) 6_667 4_567
O1 Sr1 Te1 30.71(9) 3_575 1_455
O1 Sr1 Te1 30.71(9) 4_457 1_455
O3 Sr1 Te1 123.19(12) 5_677 1_455
O3 Sr1 Te1 123.19(13) . 1_455
O2 Sr1 Te1 101.83(2) 1_556 1_455
O2 Sr1 Te1 101.83(2) 4_566 1_455
O3 Sr1 Te1 73.61(9) 2_665 1_455
O3 Sr1 Te1 73.61(9) 6_667 1_455
P1 Sr1 Te1 99.571(14) 4_567 1_455
O1 Sr1 P1 128.99(9) 3_575 1_556
O1 Sr1 P1 68.42(9) 4_457 1_556
O3 Sr1 P1 73.65(12) 5_677 1_556
O3 Sr1 P1 96.61(14) . 1_556
O2 Sr1 P1 21.42(13) 1_556 1_556
O2 Sr1 P1 150.29(11) 4_566 1_556
O3 Sr1 P1 90.50(10) 2_665 1_556
O3 Sr1 P1 94.42(9) 6_667 1_556
P1 Sr1 P1 84.303(8) 4_567 1_556
Te1 Sr1 P1 98.747(13) 1_455 1_556
O1 Sr1 P1 68.42(9) 3_575 4_566
O1 Sr1 P1 128.99(9) 4_457 4_566
O3 Sr1 P1 96.61(14) 5_677 4_566
O3 Sr1 P1 73.65(12) . 4_566
O2 Sr1 P1 150.29(11) 1_556 4_566
O2 Sr1 P1 21.42(13) 4_566 4_566
O3 Sr1 P1 94.42(10) 2_665 4_566
O3 Sr1 P1 90.50(10) 6_667 4_566
P1 Sr1 P1 92.791(8) 4_567 4_566
Te1 Sr1 P1 98.747(13) 1_455 4_566
P1 Sr1 P1 162.51(3) 1_556 4_566
O1 Zn1 O1 136.2(3) . 5_676
O1 Zn1 O3 105.76(18) . 5_676
O1 Zn1 O3 102.37(19) 5_676 5_676
O1 Zn1 O3 102.4(2) . .
O1 Zn1 O3 105.76(18) 5_676 .
O3 Zn1 O3 98.7(4) 5_676 .
O1 Zn1 Sr1 144.91(12) . 1_554
O1 Zn1 Sr1 73.82(14) 5_676 1_554
O3 Zn1 Sr1 40.54(14) 5_676 1_554
O3 Zn1 Sr1 79.47(18) . 1_554
O1 Te1 O1 171.6(3) 6_767 2_765
O1 Te1 O1 90.93(16) 6_767 4_557
O1 Te1 O1 95.4(3) 2_765 4_557
O1 Te1 O1 90.93(16) 6_767 5_677
O1 Te1 O1 83.4(2) 2_765 5_677
O1 Te1 O1 90.93(16) 4_557 5_677
O1 Te1 O1 83.4(2) 6_767 .
O1 Te1 O1 90.93(16) 2_765 .
O1 Te1 O1 171.6(3) 4_557 .
O1 Te1 O1 95.4(3) 5_677 .
O1 Te1 O1 95.4(3) 6_767 3_675
O1 Te1 O1 90.93(16) 2_765 3_675
O1 Te1 O1 83.4(2) 4_557 3_675
O1 Te1 O1 171.6(3) 5_677 3_675
O1 Te1 O1 90.93(16) . 3_675
O1 Te1 Sr1 132.32(14) 6_767 3_565
O1 Te1 Sr1 41.70(12) 2_765 3_565
O1 Te1 Sr1 94.21(14) 4_557 3_565
O1 Te1 Sr1 41.70(12) 5_677 3_565
O1 Te1 Sr1 94.21(14) . 3_565
O1 Te1 Sr1 132.32(13) 3_675 3_565
O1 Te1 Sr1 94.21(13) 6_767 1_655
O1 Te1 Sr1 94.21(13) 2_765 1_655
O1 Te1 Sr1 41.70(12) 4_557 1_655
O1 Te1 Sr1 132.32(13) 5_677 1_655
O1 Te1 Sr1 132.32(14) . 1_655
O1 Te1 Sr1 41.70(12) 3_675 1_655
Sr1 Te1 Sr1 120.0 3_565 1_655
O1 Te1 Sr1 41.70(12) 6_767 2_775
O1 Te1 Sr1 132.32(13) 2_765 2_775
O1 Te1 Sr1 132.32(14) 4_557 2_775
O1 Te1 Sr1 94.21(13) 5_677 2_775
O1 Te1 Sr1 41.70(12) . 2_775
O1 Te1 Sr1 94.21(13) 3_675 2_775
Sr1 Te1 Sr1 120.0 3_565 2_775
Sr1 Te1 Sr1 120.0 1_655 2_775
O2 P1 O3 113.5(2) . 2_665
O2 P1 O3 113.5(2) . .
O3 P1 O3 105.1(2) 2_665 .
O2 P1 O3 113.5(2) . 3_565
O3 P1 O3 105.1(2) 2_665 3_565
O3 P1 O3 105.1(2) . 3_565
O2 P1 Sr1 133.96(3) . 2_665
O3 P1 Sr1 45.7(2) 2_665 2_665
O3 P1 Sr1 111.9(2) . 2_665
O3 P1 Sr1 59.6(3) 3_565 2_665
O2 P1 Sr1 133.96(3) . 3_565
O3 P1 Sr1 111.9(2) 2_665 3_565
O3 P1 Sr1 59.6(3) . 3_565
O3 P1 Sr1 45.7(2) 3_565 3_565
Sr1 P1 Sr1 77.12(5) 2_665 3_565
O2 P1 Sr1 41.17(3) . 2_664
O3 P1 Sr1 85.1(2) 2_665 2_664
O3 P1 Sr1 153.6(2) . 2_664
O3 P1 Sr1 95.25(19) 3_565 2_664
Sr1 P1 Sr1 92.791(8) 2_665 2_664
Sr1 P1 Sr1 139.418(8) 3_565 2_664
O2 P1 Sr1 41.17(3) . 1_554
O3 P1 Sr1 95.25(19) 2_665 1_554
O3 P1 Sr1 85.1(2) . 1_554
O3 P1 Sr1 153.6(2) 3_565 1_554
Sr1 P1 Sr1 139.418(8) 2_665 1_554
Sr1 P1 Sr1 139.418(8) 3_565 1_554
Sr1 P1 Sr1 69.52(4) 2_664 1_554
O2 P1 Sr1 41.17(3) . 3_564
O3 P1 Sr1 153.6(2) 2_665 3_564
O3 P1 Sr1 95.25(19) . 3_564
O3 P1 Sr1 85.1(2) 3_565 3_564
Sr1 P1 Sr1 139.418(8) 2_665 3_564
Sr1 P1 Sr1 92.791(8) 3_565 3_564
Sr1 P1 Sr1 69.52(4) 2_664 3_564
Sr1 P1 Sr1 69.52(4) 1_554 3_564
Zn1 O1 Te1 118.4(2) . .
Zn1 O1 Sr1 133.83(19) . 2_775
Te1 O1 Sr1 107.60(16) . 2_775
P1 O2 Sr1 117.41(13) . 2_664
P1 O2 Sr1 117.41(13) . 1_554
Sr1 O2 Sr1 100.50(16) 2_664 1_554
P1 O2 Sr1 117.41(13) . 3_564
Sr1 O2 Sr1 100.50(16) 2_664 3_564
Sr1 O2 Sr1 100.50(16) 1_554 3_564
P1 O3 Zn1 131.0(3) . .
P1 O3 Sr1 109.2(3) . .
Zn1 O3 Sr1 109.3(2) . .
P1 O3 Sr1 93.7(3) . 3_565
Zn1 O3 Sr1 108.0(3) . 3_565
Sr1 O3 Sr1 100.30(16) . 3_565

loop_
_geom_bond_atom_site_label_1
_geom_bond_atom_site_label_2
_geom_bond_distance
_geom_bond_site_symmetry_2
Sr1 O1 2.492(4) 3_575
Sr1 O1 2.492(4) 4_457
Sr1 O3 2.583(5) 5_677
Sr1 O3 2.583(5) .
Sr1 O2 2.766(3) 1_556
Sr1 O2 2.766(3) 4_566
Sr1 O3 2.949(7) 2_665
Sr1 O3 2.949(7) 6_667
Sr1 P1 3.4117(18) 4_567
Sr1 Te1 3.5711(8) 1_455
Sr1 P1 3.7303(19) 1_556
Sr1 P1 3.7303(19) 4_566
Zn1 O1 1.890(4) .
Zn1 O1 1.890(4) 5_676
Zn1 O3 1.994(4) 5_676
Zn1 O3 1.994(4) .
Zn1 Sr1 3.7493(9) 1_554
Te1 O1 1.913(4) 6_767
Te1 O1 1.913(4) 2_765
Te1 O1 1.913(4) 4_557
Te1 O1 1.913(4) 5_677
Te1 O1 1.913(4) .
Te1 O1 1.913(4) 3_675
Te1 Sr1 3.5711(8) 3_565
Te1 Sr1 3.5711(8) 1_655
Te1 Sr1 3.5711(8) 2_775
P1 O2 1.535(7) .
P1 O3 1.537(5) 2_665
P1 O3 1.537(5) .
P1 O3 1.537(5) 3_565
P1 Sr1 3.4117(18) 2_665
P1 Sr1 3.4117(18) 3_565
P1 Sr1 3.7303(19) 2_664
P1 Sr1 3.7303(19) 1_554
P1 Sr1 3.7303(19) 3_564
O1 Sr1 2.492(4) 2_775
O2 Sr1 2.766(3) 2_664
O2 Sr1 2.766(3) 1_554
O2 Sr1 2.766(3) 3_564
O3 Sr1 2.949(7) 3_565
